data_4062533
_journal_name_full Organometallics
_journal_paper_doi 10.1021/om034065x
_journal_year 2004
_chemical_formula_sum 'C34 H46 Cr N2'
_chemical_formula_weight 534.73
_space_group_IT_number 2
_symmetry_cell_setting triclinic
_symmetry_space_group_name_Hall '-P 1'
_symmetry_space_group_name_H-M 'P -1'
_cell_angle_alpha 74.735(3)
_cell_angle_beta 87.450(4)
_cell_angle_gamma 78.983(3)
_cell_formula_units_Z 2
_cell_length_a 9.2517(9)
_cell_length_b 12.5357(12)
_cell_length_c 13.7185(13)
_cell_measurement_temperature 173(2)
_cell_volume 1506.6(3)
_diffrn_ambient_temperature 173(2)
_exptl_crystal_density_diffrn 1.179
_cod_depositor_comments
;
The following automatic conversions were performed:
'_symmetry_cell_setting' value 'Triclinic' changed to 'triclinic'
according to '/home/saulius/struct/CIF-dictionaries/cif_core.dic'
dictionary named 'cif_core.dic' version 2.4.1 from 2010-06-29.

Automatic conversion script
Id: cif_fix_enum 1527 2010-12-29 10:47:43Z saulius 
;
_cod_database_code 4062533

loop_
_symmetry_equiv_pos_as_xyz
'x, y, z'
'-x, -y, -z'

loop_
_atom_site_label
_atom_site_type_symbol
_atom_site_fract_x
_atom_site_fract_y
_atom_site_fract_z
_atom_site_U_iso_or_equiv
_atom_site_adp_type
_atom_site_occupancy
_atom_site_symmetry_multiplicity
_atom_site_calc_flag
_atom_site_refinement_flags
_atom_site_disorder_assembly
_atom_site_disorder_group
C1 C 0.3856(4) 0.3178(3) 0.4088(2) 0.0276(7) Uani 1 1 d . . .
H1A H 0.4423 0.3340 0.4601 0.041 Uiso 0.50 1 calc PR . .
H1B H 0.3404 0.2523 0.4395 0.041 Uiso 0.50 1 calc PR . .
H1C H 0.3083 0.3831 0.3813 0.041 Uiso 0.50 1 calc PR . .
H1D H 0.2850 0.3123 0.3938 0.041 Uiso 0.50 1 calc PR . .
H1E H 0.3870 0.3940 0.4144 0.041 Uiso 0.50 1 calc PR . .
H1F H 0.4190 0.2631 0.4726 0.041 Uiso 0.50 1 calc PR . .
C2 C 0.4871(3) 0.2933(2) 0.3243(2) 0.0168(6) Uani 1 1 d . . .
C3 C 0.4198(3) 0.2687(2) 0.2455(2) 0.0165(6) Uani 1 1 d . . .
H3 H 0.3153 0.2802 0.2474 0.020 Uiso 1 1 calc R . .
C4 C 0.4848(3) 0.2295(2) 0.1641(2) 0.0164(6) Uani 1 1 d . . .
C5 C 0.3826(3) 0.1937(3) 0.1021(2) 0.0253(7) Uani 1 1 d . . .
H5A H 0.4236 0.1977 0.0344 0.038 Uiso 1 1 calc R . .
H5B H 0.2864 0.2438 0.0968 0.038 Uiso 1 1 calc R . .
H5C H 0.3712 0.1163 0.1347 0.038 Uiso 1 1 calc R . .
C6 C 0.6941(3) 0.3022(2) 0.4201(2) 0.0190(6) Uani 1 1 d . . .
C7 C 0.7396(4) 0.4026(2) 0.4227(2) 0.0227(7) Uani 1 1 d . . .
C8 C 0.8173(4) 0.4030(3) 0.5070(3) 0.0304(8) Uani 1 1 d . . .
H8 H 0.8495 0.4698 0.5094 0.036 Uiso 1 1 calc R . .
C9 C 0.8490(4) 0.3092(3) 0.5871(3) 0.0358(8) Uani 1 1 d . . .
H9 H 0.9041 0.3109 0.6433 0.043 Uiso 1 1 calc R . .
C10 C 0.7996(4) 0.2121(3) 0.5850(2) 0.0334(8) Uani 1 1 d . . .
H10 H 0.8204 0.1478 0.6408 0.040 Uiso 1 1 calc R . .
C11 C 0.7202(4) 0.2064(3) 0.5030(2) 0.0242(7) Uani 1 1 d . . .
C12 C 0.7026(4) 0.5079(2) 0.3370(2) 0.0279(7) Uani 1 1 d . . .
H12 H 0.7037 0.4840 0.2729 0.033 Uiso 1 1 calc R . .
C13 C 0.5467(5) 0.5716(3) 0.3498(3) 0.0369(9) Uani 1 1 d . . .
H13A H 0.4743 0.5277 0.3397 0.055 Uiso 1 1 calc R . .
H13B H 0.5299 0.6448 0.2997 0.055 Uiso 1 1 calc R . .
H13C H 0.5365 0.5830 0.4179 0.055 Uiso 1 1 calc R . .
C14 C 0.8130(5) 0.5871(3) 0.3256(3) 0.0472(10) Uani 1 1 d . . .
H14A H 0.8041 0.6206 0.3831 0.071 Uiso 1 1 calc R . .
H14B H 0.7924 0.6469 0.2628 0.071 Uiso 1 1 calc R . .
H14C H 0.9132 0.5446 0.3236 0.071 Uiso 1 1 calc R . .
C15 C 0.6707(4) 0.0979(2) 0.5048(2) 0.0263(7) Uani 1 1 d . . .
H15 H 0.5966 0.1153 0.4492 0.032 Uiso 1 1 calc R . .
C16 C 0.7963(5) 0.0095(3) 0.4839(3) 0.0437(9) Uani 1 1 d . . .
H16A H 0.8392 0.0387 0.4179 0.066 Uiso 1 1 calc R . .
H16B H 0.7589 -0.0585 0.4838 0.066 Uiso 1 1 calc R . .
H16C H 0.8720 -0.0088 0.5366 0.066 Uiso 1 1 calc R . .
C17 C 0.5946(5) 0.0505(3) 0.6040(3) 0.0456(10) Uani 1 1 d . . .
H17A H 0.6642 0.0327 0.6603 0.068 Uiso 1 1 calc R . .
H17B H 0.5611 -0.0181 0.6007 0.068 Uiso 1 1 calc R . .
H17C H 0.5098 0.1064 0.6144 0.068 Uiso 1 1 calc R . .
C18 C 0.6836(3) 0.1705(2) 0.0623(2) 0.0169(6) Uani 1 1 d . . .
C19 C 0.7161(3) 0.0523(2) 0.0793(2) 0.0196(6) Uani 1 1 d . . .
C20 C 0.7804(4) 0.0078(3) 0.0011(2) 0.0251(7) Uani 1 1 d . . .
H20 H 0.8051 -0.0716 0.0118 0.030 Uiso 1 1 calc R . .
C21 C 0.8090(4) 0.0762(3) -0.0910(3) 0.0294(7) Uani 1 1 d . . .
H21 H 0.8528 0.0441 -0.1433 0.035 Uiso 1 1 calc R . .
C22 C 0.7738(4) 0.1913(3) -0.1074(2) 0.0280(7) Uani 1 1 d . . .
H22 H 0.7920 0.2377 -0.1718 0.034 Uiso 1 1 calc R . .
C23 C 0.7127(3) 0.2416(2) -0.0326(2) 0.0207(6) Uani 1 1 d . . .
C24 C 0.6766(4) 0.3689(2) -0.0519(2) 0.0257(7) Uani 1 1 d . . .
H24 H 0.6913 0.3871 0.0133 0.031 Uiso 1 1 calc R . .
C25 C 0.5147(4) 0.4151(3) -0.0833(3) 0.0369(9) Uani 1 1 d . . .
H25A H 0.4918 0.3867 -0.1397 0.055 Uiso 1 1 calc R . .
H25B H 0.4980 0.4975 -0.1042 0.055 Uiso 1 1 calc R . .
H25C H 0.4510 0.3906 -0.0259 0.055 Uiso 1 1 calc R . .
C26 C 0.7769(5) 0.4285(3) -0.1297(3) 0.0490(11) Uani 1 1 d . . .
H26A H 0.8798 0.3930 -0.1130 0.073 Uiso 1 1 calc R . .
H26B H 0.7622 0.5079 -0.1293 0.073 Uiso 1 1 calc R . .
H26C H 0.7533 0.4230 -0.1969 0.073 Uiso 1 1 calc R . .
C27 C 0.6859(4) -0.0274(2) 0.1793(2) 0.0240(7) Uani 1 1 d . . .
H27 H 0.6267 0.0187 0.2218 0.029 Uiso 1 1 calc R . .
C28 C 0.5935(4) -0.1115(3) 0.1626(3) 0.0336(8) Uani 1 1 d . . .
H28A H 0.6541 -0.1650 0.1297 0.050 Uiso 1 1 calc R . .
H28B H 0.5083 -0.0705 0.1196 0.050 Uiso 1 1 calc R . .
H28C H 0.5595 -0.1525 0.2280 0.050 Uiso 1 1 calc R . .
C29 C 0.8258(4) -0.0890(3) 0.2362(3) 0.0372(9) Uani 1 1 d . . .
H29A H 0.8887 -0.1312 0.1944 0.056 Uiso 1 1 calc R . .
H29B H 0.8018 -0.1412 0.2989 0.056 Uiso 1 1 calc R . .
H29C H 0.8779 -0.0346 0.2523 0.056 Uiso 1 1 calc R . .
C30 C 1.0232(4) 0.1582(3) 0.2458(3) 0.0303(8) Uani 1 1 d D . .
C31 C 0.9965(4) 0.2045(3) 0.1434(3) 0.0371(9) Uani 1 1 d D . .
C32 C 0.9758(4) 0.3234(4) 0.1259(3) 0.0478(11) Uani 1 1 d D . .
C33 C 0.9826(4) 0.3470(3) 0.2189(4) 0.0450(11) Uani 1 1 d D . .
C34 C 1.0100(4) 0.2445(3) 0.2929(3) 0.0346(8) Uani 1 1 d D . .
N1 N 0.6298(3) 0.29396(19) 0.32891(18) 0.0171(5) Uani 1 1 d . . .
N2 N 0.6272(3) 0.22020(19) 0.14340(18) 0.0165(5) Uani 1 1 d . . .
Cr1 Cr 0.77932(5) 0.25952(4) 0.22299(4) 0.01678(16) Uani 1 1 d . . .
H30 H 1.043(4) 0.0813(18) 0.285(2) 0.032(9) Uiso 1 1 d D . .
H32 H 0.958(5) 0.386(3) 0.067(2) 0.064(13) Uiso 1 1 d D . .
H31 H 0.999(4) 0.160(3) 0.096(2) 0.043(11) Uiso 1 1 d D . .
H34 H 1.019(5) 0.239(3) 0.3634(17) 0.064(14) Uiso 1 1 d D . .
H33 H 0.964(6) 0.425(2) 0.219(4) 0.089(18) Uiso 1 1 d D . .

loop_
_atom_site_aniso_label
_atom_site_aniso_U_11
_atom_site_aniso_U_22
_atom_site_aniso_U_33
_atom_site_aniso_U_23
_atom_site_aniso_U_13
_atom_site_aniso_U_12
C1 0.0248(18) 0.0377(19) 0.0240(16) -0.0167(14) 0.0066(14) -0.0039(14)
C2 0.0178(16) 0.0151(14) 0.0184(15) -0.0053(11) 0.0015(12) -0.0043(12)
C3 0.0110(14) 0.0202(14) 0.0192(14) -0.0075(11) 0.0029(11) -0.0027(11)
C4 0.0167(15) 0.0152(14) 0.0164(14) -0.0024(11) -0.0023(12) -0.0020(11)
C5 0.0157(16) 0.0368(18) 0.0286(17) -0.0166(14) -0.0017(13) -0.0062(13)
C6 0.0154(15) 0.0258(16) 0.0191(15) -0.0096(12) -0.0009(12) -0.0061(12)
C7 0.0259(17) 0.0256(16) 0.0217(15) -0.0109(12) -0.0008(13) -0.0102(13)
C8 0.036(2) 0.0324(18) 0.0298(18) -0.0133(14) -0.0030(15) -0.0169(15)
C9 0.041(2) 0.048(2) 0.0246(17) -0.0108(15) -0.0094(16) -0.0183(17)
C10 0.038(2) 0.042(2) 0.0187(16) 0.0004(14) -0.0081(15) -0.0135(16)
C11 0.0254(17) 0.0312(17) 0.0180(15) -0.0066(12) 0.0003(13) -0.0099(14)
C12 0.040(2) 0.0217(17) 0.0257(17) -0.0088(13) -0.0010(15) -0.0111(14)
C13 0.051(3) 0.0289(19) 0.0280(19) -0.0096(15) -0.0061(18) 0.0047(17)
C14 0.060(3) 0.030(2) 0.054(3) -0.0033(17) -0.005(2) -0.0226(19)
C15 0.0295(18) 0.0283(17) 0.0207(15) -0.0004(12) -0.0035(14) -0.0120(14)
C16 0.048(2) 0.035(2) 0.049(2) -0.0088(17) 0.0021(19) -0.0115(17)
C17 0.059(3) 0.054(2) 0.031(2) -0.0063(17) 0.0051(18) -0.036(2)
C18 0.0133(14) 0.0232(15) 0.0176(14) -0.0099(11) 0.0010(12) -0.0054(12)
C19 0.0180(15) 0.0203(15) 0.0225(15) -0.0093(12) -0.0003(12) -0.0030(12)
C20 0.0252(17) 0.0257(16) 0.0295(17) -0.0165(13) 0.0036(14) -0.0048(13)
C21 0.0298(19) 0.0343(19) 0.0278(17) -0.0175(14) 0.0102(15) -0.0037(15)
C22 0.0312(19) 0.0329(19) 0.0203(16) -0.0099(14) 0.0067(14) -0.0043(15)
C23 0.0186(16) 0.0247(16) 0.0204(15) -0.0078(12) 0.0034(12) -0.0059(13)
C24 0.0325(18) 0.0213(16) 0.0198(15) -0.0033(12) 0.0024(13) 0.0004(13)
C25 0.041(2) 0.035(2) 0.0298(18) -0.0090(15) -0.0091(16) 0.0071(16)
C26 0.066(3) 0.026(2) 0.047(2) 0.0034(17) 0.017(2) -0.011(2)
C27 0.0327(19) 0.0193(15) 0.0213(16) -0.0082(12) 0.0064(14) -0.0054(13)
C28 0.039(2) 0.0263(18) 0.0370(19) -0.0050(14) 0.0040(17) -0.0159(16)
C29 0.049(2) 0.0307(19) 0.0304(19) -0.0006(15) -0.0085(17) -0.0121(17)
C30 0.0147(16) 0.0331(19) 0.043(2) -0.0100(16) -0.0013(15) -0.0032(14)
C31 0.0162(17) 0.057(2) 0.042(2) -0.0237(18) 0.0080(16) -0.0051(16)
C32 0.0163(18) 0.059(3) 0.052(3) 0.013(2) 0.0079(17) -0.0091(18)
C33 0.0183(18) 0.037(2) 0.088(3) -0.025(2) 0.006(2) -0.0144(16)
C34 0.0150(17) 0.055(2) 0.040(2) -0.0214(18) -0.0033(15) -0.0079(15)
N1 0.0189(13) 0.0166(12) 0.0171(12) -0.0053(9) -0.0019(10) -0.0051(10)
N2 0.0166(14) 0.0167(12) 0.0179(12) -0.0074(10) 0.0021(10) -0.0039(10)
Cr1 0.0118(3) 0.0221(3) 0.0188(3) -0.00798(18) 0.00135(18) -0.00537(19)

loop_
_geom_bond_atom_site_label_1
_geom_bond_atom_site_label_2
_geom_bond_distance
_geom_bond_site_symmetry_2
_geom_bond_publ_flag
C1 C2 1.517(4) . ?
C1 H1A 0.9800 . ?
C1 H1B 0.9800 . ?
C1 H1C 0.9800 . ?
C1 H1D 0.9800 . ?
C1 H1E 0.9800 . ?
C1 H1F 0.9800 . ?
C2 N1 1.326(4) . ?
C2 C3 1.400(4) . ?
C3 C4 1.402(4) . ?
C3 H3 0.9500 . ?
C4 N2 1.325(4) . ?
C4 C5 1.501(4) . ?
C5 H5A 0.9800 . ?
C5 H5B 0.9800 . ?
C5 H5C 0.9800 . ?
C6 C11 1.410(4) . ?
C6 C7 1.411(4) . ?
C6 N1 1.445(4) . ?
C7 C8 1.391(4) . ?
C7 C12 1.512(4) . ?
C8 C9 1.376(5) . ?
C8 H8 0.9500 . ?
C9 C10 1.387(5) . ?
C9 H9 0.9500 . ?
C10 C11 1.394(4) . ?
C10 H10 0.9500 . ?
C11 C15 1.510(4) . ?
C12 C14 1.532(5) . ?
C12 C13 1.536(5) . ?
C12 H12 1.0000 . ?
C13 H13A 0.9800 . ?
C13 H13B 0.9800 . ?
C13 H13C 0.9800 . ?
C14 H14A 0.9800 . ?
C14 H14B 0.9800 . ?
C14 H14C 0.9800 . ?
C15 C16 1.519(5) . ?
C15 C17 1.533(5) . ?
C15 H15 1.0000 . ?
C16 H16A 0.9800 . ?
C16 H16B 0.9800 . ?
C16 H16C 0.9800 . ?
C17 H17A 0.9800 . ?
C17 H17B 0.9800 . ?
C17 H17C 0.9800 . ?
C18 C19 1.413(4) . ?
C18 C23 1.418(4) . ?
C18 N2 1.444(4) . ?
C19 C20 1.396(4) . ?
C19 C27 1.519(4) . ?
C20 C21 1.374(5) . ?
C20 H20 0.9500 . ?
C21 C22 1.377(5) . ?
C21 H21 0.9500 . ?
C22 C23 1.387(4) . ?
C22 H22 0.9500 . ?
C23 C24 1.519(4) . ?
C24 C26 1.522(5) . ?
C24 C25 1.536(5) . ?
C24 H24 1.0000 . ?
C25 H25A 0.9800 . ?
C25 H25B 0.9800 . ?
C25 H25C 0.9800 . ?
C26 H26A 0.9800 . ?
C26 H26B 0.9800 . ?
C26 H26C 0.9800 . ?
C27 C29 1.507(5) . ?
C27 C28 1.544(5) . ?
C27 H27 1.0000 . ?
C28 H28A 0.9800 . ?
C28 H28B 0.9800 . ?
C28 H28C 0.9800 . ?
C29 H29A 0.9800 . ?
C29 H29B 0.9800 . ?
C29 H29C 0.9800 . ?
C30 C34 1.382(5) . ?
C30 C31 1.385(5) . ?
C30 Cr1 2.358(3) . ?
C30 H30 0.96(2) . ?
C31 C32 1.422(6) . ?
C31 Cr1 2.319(4) . ?
C31 H31 0.96(2) . ?
C32 C33 1.391(6) . ?
C32 Cr1 2.345(4) . ?
C32 H32 0.96(2) . ?
C33 C34 1.399(6) . ?
C33 Cr1 2.343(4) . ?
C33 H33 0.96(2) . ?
C34 Cr1 2.333(3) . ?
C34 H34 0.96(2) . ?
N1 Cr1 2.033(3) . ?
N2 Cr1 2.025(3) . ?
